data_4063587
loop_
_publ_author_name
'Szyszko, Bartosz'
'Latos-Gra\.zy\'nski, Lechos\/law'

_publ_section_title
;
 Conformational Flexibility of 1,4-Naphthiporphyrin Promotes a
 Palladium-Mediated Contraction of Naphthalene to Isoindene
;
_journal_issue 16
_journal_name_full Organometallics
_journal_page_first 4354
_journal_paper_doi 10.1021/om2004139
_journal_volume 30
_journal_year 2011
_chemical_formula_sum 'C56 H46 Cl N3 Pd'
_chemical_formula_weight 902.81
_chemical_name_systematic
; 
 ? 
;
_space_group_IT_number 2
_symmetry_cell_setting triclinic
_symmetry_space_group_name_Hall '-P 1'
_symmetry_space_group_name_H-M 'P -1'
_atom_sites_solution_hydrogens geom
_atom_sites_solution_primary direct
_atom_sites_solution_secondary difmap
_audit_creation_method SHELXL-97
_cell_angle_alpha 90.040(2)
_cell_angle_beta 106.480(3)
_cell_angle_gamma 110.490(3)
_cell_formula_units_Z 2
_cell_length_a 11.6210(4)
_cell_length_b 12.3220(4)
_cell_length_c 16.9980(4)
_cell_measurement_temperature 100(2)
_cell_volume 2172.76(13)
_computing_structure_refinement 'SHELXL-97 (Sheldrick, 1997)'
_computing_structure_solution 'SHELXS-97 (Sheldrick, 1990)'
_diffrn_ambient_temperature 100(2)
_diffrn_measured_fraction_theta_full 0.954
_diffrn_measured_fraction_theta_max 0.620
_diffrn_radiation_monochromator graphite
_diffrn_radiation_source 'fine-focus sealed tube'
_diffrn_radiation_type MoK\a
_diffrn_radiation_wavelength 0.71073
_diffrn_reflns_av_R_equivalents 0.0296
_diffrn_reflns_av_sigmaI/netI 0.0700
_diffrn_reflns_limit_h_max 17
_diffrn_reflns_limit_h_min -17
_diffrn_reflns_limit_k_max 14
_diffrn_reflns_limit_k_min -20
_diffrn_reflns_limit_l_max 29
_diffrn_reflns_limit_l_min -21
_diffrn_reflns_number 22770
_diffrn_reflns_theta_full 25.00
_diffrn_reflns_theta_max 38.57
_diffrn_reflns_theta_min 2.63
_exptl_absorpt_coefficient_mu 0.531
_exptl_absorpt_correction_T_max 0.9488
_exptl_absorpt_correction_T_min 0.9151
_exptl_absorpt_correction_type analytical
_exptl_crystal_density_diffrn 1.380
_exptl_crystal_density_method 'not measured'
_exptl_crystal_F_000 932
_exptl_crystal_size_max 0.17
_exptl_crystal_size_mid 0.14
_exptl_crystal_size_min 0.10
_refine_diff_density_max 0.765
_refine_diff_density_min -0.657
_refine_diff_density_rms 0.082
_refine_ls_extinction_method none
_refine_ls_goodness_of_fit_ref 0.932
_refine_ls_hydrogen_treatment constr
_refine_ls_matrix_type full
_refine_ls_number_parameters 574
_refine_ls_number_reflns 15254
_refine_ls_number_restraints 0
_refine_ls_restrained_S_all 0.932
_refine_ls_R_factor_all 0.0660
_refine_ls_R_factor_gt 0.0388
_refine_ls_shift/su_max 0.001
_refine_ls_shift/su_mean 0.000
_refine_ls_structure_factor_coef Fsqd
_refine_ls_weighting_details 'calc w=1/[\s^2^(Fo^2^)+(0.0418P)^2^+0.0000P] where P=(Fo^2^+2Fc^2^)/3'
_refine_ls_weighting_scheme calc
_refine_ls_wR_factor_gt 0.0843
_refine_ls_wR_factor_ref 0.0907
_reflns_number_gt 10597
_reflns_number_total 15254
_reflns_threshold_expression >2sigma(I)
_cod_data_source_file om2004139_si_002.cif
_cod_data_source_block naftipd
_cod_original_cell_volume 2172.76(11)
_cod_original_sg_symbol_H-M P-1
_cod_database_code 4063587

loop_
_symmetry_equiv_pos_as_xyz
'x, y, z'
'-x, -y, -z'

loop_
_atom_site_label
_atom_site_type_symbol
_atom_site_fract_x
_atom_site_fract_y
_atom_site_fract_z
_atom_site_U_iso_or_equiv
_atom_site_adp_type
_atom_site_occupancy
_atom_site_symmetry_multiplicity
_atom_site_calc_flag
_atom_site_refinement_flags
_atom_site_disorder_assembly
_atom_site_disorder_group
Pd1 Pd 0.999522(14) 0.755179(12) 0.246394(9) 0.01705(4) Uani 1 1 d . . .
Cl1 Cl 1.22291(4) 0.83776(4) 0.29010(3) 0.02371(10) Uani 1 1 d . . .
N3 N 0.99396(14) 0.76740(13) 0.12556(9) 0.0176(3) Uani 1 1 d . . .
N2 N 0.82628(14) 0.62357(13) 0.21180(9) 0.0183(3) Uani 1 1 d . . .
N1 N 0.99221(15) 0.76525(13) 0.36492(10) 0.0198(3) Uani 1 1 d . . .
C1 C 1.11970(18) 1.02551(15) 0.19002(11) 0.0202(4) Uani 1 1 d . . .
C2 C 1.2234(2) 1.10935(17) 0.25147(12) 0.0270(4) Uani 1 1 d . . .
H2 H 1.2921 1.1652 0.2368 0.032 Uiso 1 1 calc R . .
C3 C 1.2230(2) 1.10878(17) 0.33165(13) 0.0281(5) Uani 1 1 d . . .
H3 H 1.2916 1.1641 0.3734 0.034 Uiso 1 1 calc R . .
C4 C 1.11888(19) 1.02442(16) 0.35206(12) 0.0221(4) Uani 1 1 d . . .
C21 C 0.99495(18) 0.98506(15) 0.28777(11) 0.0204(4) Uani 1 1 d . . .
C22 C 0.99574(18) 0.98546(15) 0.20575(11) 0.0195(4) Uani 1 1 d . . .
C23 C 0.87758(19) 0.94802(16) 0.14191(12) 0.0208(4) Uani 1 1 d . . .
H23 H 0.8772 0.9478 0.0859 0.025 Uiso 1 1 calc R . .
C24 C 0.76285(19) 0.91184(18) 0.16021(12) 0.0242(4) Uani 1 1 d . . .
H24 H 0.6836 0.8867 0.1169 0.029 Uiso 1 1 calc R . .
C25 C 0.7626(2) 0.91190(18) 0.24244(13) 0.0262(4) Uani 1 1 d . . .
H25 H 0.6831 0.8869 0.2547 0.031 Uiso 1 1 calc R . .
C26 C 0.87654(19) 0.94785(16) 0.30534(12) 0.0224(4) Uani 1 1 d . . .
H26 H 0.8757 0.9477 0.3611 0.027 Uiso 1 1 calc R . .
C5 C 1.14145(18) 0.97011(16) 0.42383(12) 0.0211(4) Uani 1 1 d . . .
C27 C 1.25372(18) 1.03128(16) 0.49663(12) 0.0212(4) Uani 1 1 d . . .
C28 C 1.27389(19) 1.14238(17) 0.52935(12) 0.0239(4) Uani 1 1 d . . .
H28 H 1.2150 1.1792 0.5050 0.029 Uiso 1 1 calc R . .
C29 C 1.3794(2) 1.19968(19) 0.59726(13) 0.0286(4) Uani 1 1 d . . .
H29 H 1.3914 1.2746 0.6202 0.034 Uiso 1 1 calc R . .
C30 C 1.4668(2) 1.1479(2) 0.63143(13) 0.0296(5) Uani 1 1 d . . .
H30 H 1.5400 1.1879 0.6772 0.035 Uiso 1 1 calc R . .
C31 C 1.4484(2) 1.0380(2) 0.59947(14) 0.0305(5) Uani 1 1 d . . .
H31 H 1.5088 1.0025 0.6234 0.037 Uiso 1 1 calc R . .
C32 C 1.3421(2) 0.97936(18) 0.53266(13) 0.0288(4) Uani 1 1 d . . .
H32 H 1.3293 0.9034 0.5113 0.035 Uiso 1 1 calc R . .
C6 C 1.06563(18) 0.85203(16) 0.42831(11) 0.0205(4) Uani 1 1 d . . .
C7 C 1.04475(19) 0.81154(17) 0.50429(12) 0.0226(4) Uani 1 1 d . . .
H7 H 1.0892 0.8524 0.5580 0.027 Uiso 1 1 calc R . .
C8 C 0.95039(19) 0.70486(17) 0.48530(12) 0.0235(4) Uani 1 1 d . . .
H8 H 0.9137 0.6578 0.5227 0.028 Uiso 1 1 calc R . .
C9 C 0.91615(18) 0.67610(16) 0.39762(11) 0.0198(4) Uani 1 1 d . . .
C10 C 0.81164(18) 0.57920(15) 0.35170(12) 0.0211(4) Uani 1 1 d . . .
C33 C 0.7412(2) 0.49200(16) 0.39947(13) 0.0244(4) Uani 1 1 d . . .
C34 C 0.8055(2) 0.43123(17) 0.45210(13) 0.0286(5) Uani 1 1 d . . .
H34 H 0.8928 0.4445 0.4566 0.034 Uiso 1 1 calc R . .
C35 C 0.7431(3) 0.3512(2) 0.49822(15) 0.0403(6) Uani 1 1 d . . .
H35 H 0.7877 0.3103 0.5344 0.048 Uiso 1 1 calc R . .
C36 C 0.6165(3) 0.3318(2) 0.49103(18) 0.0526(8) Uani 1 1 d . . .
H36 H 0.5735 0.2769 0.5222 0.063 Uiso 1 1 calc R . .
C37 C 0.5518(3) 0.3908(2) 0.43933(19) 0.0515(8) Uani 1 1 d . . .
H37 H 0.4644 0.3770 0.4351 0.062 Uiso 1 1 calc R . .
C38 C 0.6137(2) 0.47155(19) 0.39258(16) 0.0381(6) Uani 1 1 d . . .
H38 H 0.5684 0.5119 0.3564 0.046 Uiso 1 1 calc R . .
C11 C 0.76915(17) 0.55756(15) 0.26585(12) 0.0205(4) Uani 1 1 d . . .
C12 C 0.66808(18) 0.45261(16) 0.21962(13) 0.0245(4) Uani 1 1 d . . .
H12 H 0.6108 0.3935 0.2409 0.029 Uiso 1 1 calc R . .
C13 C 0.66988(18) 0.45381(16) 0.14128(13) 0.0243(4) Uani 1 1 d . . .
H13 H 0.6140 0.3955 0.0969 0.029 Uiso 1 1 calc R . .
C14 C 0.77152(17) 0.55916(15) 0.13615(12) 0.0199(4) Uani 1 1 d . . .
C15 C 0.81472(17) 0.58156(15) 0.06633(11) 0.0190(4) Uani 1 1 d . . .
C39 C 0.74500(18) 0.49339(16) -0.00790(12) 0.0209(4) Uani 1 1 d . . .
C44 C 0.8057(2) 0.42664(18) -0.03230(14) 0.0300(5) Uani 1 1 d . . .
H44 H 0.8922 0.4380 -0.0021 0.036 Uiso 1 1 calc R . .
C43 C 0.7410(2) 0.3430(2) -0.10072(15) 0.0369(5) Uani 1 1 d . . .
H43 H 0.7841 0.2993 -0.1182 0.044 Uiso 1 1 calc R . .
C42 C 0.6140(2) 0.32375(19) -0.14300(14) 0.0344(5) Uani 1 1 d . . .
H42 H 0.5686 0.2645 -0.1883 0.041 Uiso 1 1 calc R . .
C41 C 0.5527(2) 0.39007(19) -0.11981(13) 0.0306(5) Uani 1 1 d . . .
H41 H 0.4658 0.3776 -0.1497 0.037 Uiso 1 1 calc R . .
C40 C 0.61797(19) 0.47500(17) -0.05281(12) 0.0247(4) Uani 1 1 d . . .
H40 H 0.5757 0.5211 -0.0374 0.030 Uiso 1 1 calc R . .
C17 C 0.95636(18) 0.70863(17) -0.01071(12) 0.0213(4) Uani 1 1 d . . .
H17 H 0.9212 0.6619 -0.0625 0.026 Uiso 1 1 calc R . .
C18 C 1.05084(18) 0.81560(17) 0.00778(11) 0.0216(4) Uani 1 1 d . . .
H18 H 1.0965 0.8567 -0.0280 0.026 Uiso 1 1 calc R . .
C19 C 1.06924(17) 0.85539(16) 0.09138(11) 0.0190(4) Uani 1 1 d . . .
C20 C 1.14443(17) 0.97220(16) 0.12775(11) 0.0198(4) Uani 1 1 d . . .
C45 C 1.26043(18) 1.03315(16) 0.10156(12) 0.0212(4) Uani 1 1 d . . .
C46 C 1.28142(18) 1.14264(16) 0.07380(12) 0.0210(4) Uani 1 1 d . . .
H46 H 1.2208 1.1790 0.0713 0.025 Uiso 1 1 calc R . .
C47 C 1.38963(19) 1.19874(17) 0.04991(13) 0.0265(4) Uani 1 1 d . . .
H47 H 1.4016 1.2725 0.0297 0.032 Uiso 1 1 calc R . .
C48 C 1.4796(2) 1.14946(19) 0.05496(15) 0.0365(5) Uani 1 1 d . . .
H48 H 1.5542 1.1891 0.0388 0.044 Uiso 1 1 calc R . .
C49 C 1.4618(2) 1.0416(2) 0.08361(18) 0.0471(7) Uani 1 1 d . . .
H49 H 1.5244 1.0072 0.0877 0.057 Uiso 1 1 calc R . .
C50 C 1.3519(2) 0.98364(19) 0.10649(17) 0.0389(6) Uani 1 1 d . . .
H50 H 1.3395 0.9092 0.1257 0.047 Uiso 1 1 calc R . .
C16 C 0.91924(17) 0.67891(15) 0.06251(11) 0.0185(4) Uani 1 1 d . . .
C200 C -0.2963(6) 0.1738(5) 0.2750(3) 0.0469(13) Uani 0.50 1 d P A 1
H20A H -0.3802 0.1215 0.2391 0.070 Uiso 0.50 1 calc PR A 1
H20B H -0.3066 0.2401 0.3001 0.070 Uiso 0.50 1 calc PR A 1
H20C H -0.2617 0.1314 0.3185 0.070 Uiso 0.50 1 calc PR A 1
C201 C -0.2052(6) 0.2172(4) 0.2250(4) 0.0441(14) Uani 0.50 1 d P A 1
H20D H -0.2387 0.2621 0.1821 0.053 Uiso 0.50 1 calc PR A 1
H20E H -0.1985 0.1501 0.1971 0.053 Uiso 0.50 1 calc PR A 1
C202 C -0.0679(5) 0.2971(5) 0.2822(3) 0.0386(11) Uani 0.50 1 d P A 1
H20F H -0.0765 0.3637 0.3094 0.046 Uiso 0.50 1 calc PR A 1
H20G H -0.0378 0.2518 0.3261 0.046 Uiso 0.50 1 calc PR A 1
C203 C 0.0322(8) 0.3435(7) 0.2402(6) 0.092(3) Uani 0.50 1 d P A 1
H20H H 0.0671 0.2845 0.2291 0.110 Uiso 0.50 1 calc PR A 1
H20I H -0.0001 0.3744 0.1881 0.110 Uiso 0.50 1 calc PR A 1
C204 C 0.1269(16) 0.4369(15) 0.3045(7) 0.216(12) Uani 0.50 1 d P A 1
H20J H 0.1340 0.4079 0.3593 0.260 Uiso 0.50 1 calc PR A 1
H20K H 0.0974 0.5032 0.3040 0.260 Uiso 0.50 1 calc PR A 1
C205 C 0.2570(16) 0.4776(17) 0.2904(12) 0.212(9) Uani 0.50 1 d P A 1
H20L H 0.3220 0.5286 0.3390 0.317 Uiso 0.50 1 calc PR A 1
H20M H 0.2543 0.5207 0.2419 0.317 Uiso 0.50 1 calc PR A 1
H20N H 0.2793 0.4100 0.2812 0.317 Uiso 0.50 1 calc PR A 1
C300 C 0.2782(10) 0.4241(9) 0.2640(6) 0.086(3) Uiso 0.50 1 d P B 2
H30A H 0.3391 0.3841 0.2820 0.129 Uiso 0.50 1 calc PR B 2
H30B H 0.3256 0.5064 0.2609 0.129 Uiso 0.50 1 calc PR B 2
H30C H 0.2180 0.3877 0.2095 0.129 Uiso 0.50 1 calc PR B 2
C301 C 0.2029(9) 0.4149(8) 0.3261(5) 0.073(2) Uiso 0.50 1 d P B 2
H30D H 0.1416 0.3352 0.3256 0.088 Uiso 0.50 1 calc PR B 2
H30E H 0.2583 0.4485 0.3830 0.088 Uiso 0.50 1 calc PR B 2
C302 C 0.1434(17) 0.4898(13) 0.2820(9) 0.153(5) Uiso 0.50 1 d P B 2
H30F H 0.1985 0.5377 0.2503 0.184 Uiso 0.50 1 calc PR B 2
H30G H 0.1349 0.5432 0.3217 0.184 Uiso 0.50 1 calc PR B 2
C303 C 0.0093(8) 0.4183(8) 0.2225(5) 0.084(2) Uiso 0.50 1 d P B 2
H30H H -0.0469 0.4569 0.2339 0.100 Uiso 0.50 1 calc PR B 2
H30I H 0.0172 0.4387 0.1674 0.100 Uiso 0.50 1 calc PR B 2
C304 C -0.0718(13) 0.2956(11) 0.2073(8) 0.144(5) Uiso 0.50 1 d P B 2
H30J H -0.1269 0.2809 0.1491 0.173 Uiso 0.50 1 calc PR B 2
H30K H -0.0143 0.2512 0.2117 0.173 Uiso 0.50 1 calc PR B 2
C305 C -0.1517(10) 0.2468(9) 0.2547(6) 0.092(3) Uiso 0.50 1 d P B 2
H30L H -0.1989 0.1637 0.2352 0.138 Uiso 0.50 1 calc PR B 2
H30M H -0.2130 0.2862 0.2498 0.138 Uiso 0.50 1 calc PR B 2
H30N H -0.0998 0.2556 0.3125 0.138 Uiso 0.50 1 calc PR B 2

loop_
_atom_site_aniso_label
_atom_site_aniso_U_11
_atom_site_aniso_U_22
_atom_site_aniso_U_33
_atom_site_aniso_U_23
_atom_site_aniso_U_13
_atom_site_aniso_U_12
Pd1 0.01454(6) 0.01206(6) 0.02030(7) 0.00068(5) 0.00199(5) 0.00241(5)
Cl1 0.01515(19) 0.0203(2) 0.0289(2) 0.00034(19) 0.00094(18) 0.00296(17)
N3 0.0147(7) 0.0129(6) 0.0211(8) -0.0004(6) 0.0021(6) 0.0029(6)
N2 0.0168(7) 0.0127(6) 0.0227(8) 0.0018(6) 0.0033(6) 0.0041(6)
N1 0.0173(7) 0.0142(7) 0.0229(8) 0.0028(6) 0.0022(6) 0.0028(6)
C1 0.0233(9) 0.0132(7) 0.0212(9) 0.0040(7) 0.0050(7) 0.0048(7)
C2 0.0282(10) 0.0158(8) 0.0278(11) 0.0011(8) 0.0078(8) -0.0023(8)
C3 0.0302(10) 0.0163(8) 0.0262(11) -0.0028(8) 0.0047(9) -0.0023(8)
C4 0.0264(9) 0.0134(7) 0.0223(9) -0.0019(7) 0.0061(8) 0.0032(7)
C21 0.0242(9) 0.0116(7) 0.0228(9) 0.0010(7) 0.0044(8) 0.0054(7)
C22 0.0247(9) 0.0112(7) 0.0224(9) 0.0025(7) 0.0069(8) 0.0066(7)
C23 0.0265(9) 0.0176(8) 0.0200(9) 0.0034(7) 0.0059(8) 0.0108(8)
C24 0.0238(9) 0.0271(10) 0.0232(10) 0.0033(8) 0.0036(8) 0.0138(8)
C25 0.0251(10) 0.0276(10) 0.0307(11) 0.0058(9) 0.0107(9) 0.0137(9)
C26 0.0292(10) 0.0199(8) 0.0210(9) 0.0023(8) 0.0086(8) 0.0115(8)
C5 0.0196(9) 0.0175(8) 0.0231(10) -0.0001(7) 0.0047(7) 0.0046(7)
C27 0.0191(9) 0.0199(8) 0.0207(9) -0.0009(7) 0.0049(7) 0.0034(7)
C28 0.0231(9) 0.0227(9) 0.0239(10) -0.0011(8) 0.0062(8) 0.0069(8)
C29 0.0270(10) 0.0270(10) 0.0288(11) -0.0065(9) 0.0113(9) 0.0040(9)
C30 0.0203(9) 0.0378(12) 0.0215(10) -0.0046(9) 0.0048(8) 0.0011(9)
C31 0.0209(10) 0.0327(11) 0.0326(12) 0.0006(9) 0.0018(9) 0.0087(9)
C32 0.0243(10) 0.0232(9) 0.0344(12) -0.0019(9) 0.0043(9) 0.0070(8)
C6 0.0177(8) 0.0179(8) 0.0216(9) 0.0013(7) 0.0016(7) 0.0051(7)
C7 0.0246(10) 0.0217(9) 0.0192(9) 0.0027(8) 0.0030(8) 0.0089(8)
C8 0.0253(10) 0.0213(9) 0.0255(10) 0.0084(8) 0.0074(8) 0.0106(8)
C9 0.0195(8) 0.0162(8) 0.0228(9) 0.0045(7) 0.0049(7) 0.0064(7)
C10 0.0198(9) 0.0138(7) 0.0298(10) 0.0059(8) 0.0077(8) 0.0061(7)
C33 0.0290(10) 0.0137(8) 0.0313(11) 0.0038(8) 0.0138(9) 0.0049(8)
C34 0.0370(12) 0.0176(8) 0.0321(11) 0.0052(8) 0.0144(9) 0.0082(9)
C35 0.0634(17) 0.0232(10) 0.0426(14) 0.0123(10) 0.0286(13) 0.0159(11)
C36 0.077(2) 0.0286(12) 0.0733(19) 0.0202(13) 0.0569(17) 0.0169(13)
C37 0.0477(15) 0.0290(12) 0.094(2) 0.0140(14) 0.0504(16) 0.0099(12)
C38 0.0349(12) 0.0227(10) 0.0653(17) 0.0121(11) 0.0267(12) 0.0118(10)
C11 0.0168(8) 0.0134(7) 0.0289(10) 0.0041(7) 0.0048(8) 0.0044(7)
C12 0.0191(9) 0.0147(8) 0.0326(11) 0.0049(8) 0.0039(8) 0.0007(7)
C13 0.0180(9) 0.0137(8) 0.0328(11) 0.0005(8) 0.0007(8) 0.0015(7)
C14 0.0149(8) 0.0124(7) 0.0268(10) -0.0005(7) 0.0004(7) 0.0028(7)
C15 0.0154(8) 0.0135(7) 0.0235(9) -0.0026(7) -0.0015(7) 0.0056(7)
C39 0.0188(9) 0.0145(8) 0.0235(10) -0.0030(7) -0.0005(7) 0.0046(7)
C44 0.0220(10) 0.0230(9) 0.0395(13) -0.0078(9) -0.0024(9) 0.0111(8)
C43 0.0365(13) 0.0281(11) 0.0450(14) -0.0117(10) 0.0041(11) 0.0172(10)
C42 0.0349(12) 0.0260(10) 0.0328(12) -0.0130(9) -0.0029(10) 0.0105(10)
C41 0.0242(10) 0.0287(10) 0.0298(12) -0.0048(9) -0.0045(9) 0.0091(9)
C40 0.0207(9) 0.0216(9) 0.0294(11) -0.0025(8) 0.0019(8) 0.0095(8)
C17 0.0216(9) 0.0216(9) 0.0212(9) -0.0010(8) 0.0031(8) 0.0110(8)
C18 0.0218(9) 0.0210(8) 0.0221(9) 0.0013(8) 0.0072(8) 0.0074(8)
C19 0.0159(8) 0.0168(8) 0.0226(9) 0.0020(7) 0.0028(7) 0.0065(7)
C20 0.0180(8) 0.0161(8) 0.0211(9) 0.0039(7) 0.0022(7) 0.0042(7)
C45 0.0182(8) 0.0159(8) 0.0263(10) 0.0017(8) 0.0050(8) 0.0038(7)
C46 0.0192(8) 0.0158(8) 0.0244(10) 0.0002(7) 0.0043(7) 0.0038(7)
C47 0.0231(9) 0.0179(8) 0.0311(11) 0.0005(8) 0.0076(8) -0.0009(8)
C48 0.0247(11) 0.0243(10) 0.0558(15) -0.0052(10) 0.0189(10) -0.0019(9)
C49 0.0271(12) 0.0299(12) 0.091(2) 0.0056(13) 0.0253(13) 0.0129(10)
C50 0.0282(11) 0.0217(10) 0.0709(18) 0.0113(11) 0.0180(12) 0.0115(9)
C16 0.0155(8) 0.0159(8) 0.0220(9) -0.0008(7) 0.0011(7) 0.0069(7)
C200 0.073(4) 0.048(3) 0.026(2) 0.004(2) 0.009(3) 0.034(3)
C201 0.054(3) 0.024(2) 0.041(3) -0.008(2) -0.015(3) 0.021(2)
C202 0.043(3) 0.044(3) 0.019(2) -0.003(2) 0.002(2) 0.011(2)
C203 0.081(6) 0.067(5) 0.123(7) 0.050(5) 0.019(5) 0.030(5)
C204 0.169(14) 0.192(15) 0.102(9) 0.083(10) -0.021(9) -0.105(12)
C205 0.198(17) 0.24(2) 0.30(2) 0.133(19) 0.163(16) 0.141(17)

loop_
_atom_type_symbol
_atom_type_description
_atom_type_scat_dispersion_real
_atom_type_scat_dispersion_imag
_atom_type_scat_source
C C 0.0033 0.0016 'International Tables Vol C Tables 4.2.6.8 and 6.1.1.4'
H H 0.0000 0.0000 'International Tables Vol C Tables 4.2.6.8 and 6.1.1.4'
N N 0.0061 0.0033 'International Tables Vol C Tables 4.2.6.8 and 6.1.1.4'
Cl Cl 0.1484 0.1585 'International Tables Vol C Tables 4.2.6.8 and 6.1.1.4'
Pd Pd -0.9988 1.0072 'International Tables Vol C Tables 4.2.6.8 and 6.1.1.4'

loop_
_geom_angle_atom_site_label_1
_geom_angle_atom_site_label_2
_geom_angle_atom_site_label_3
_geom_angle
N2 Pd1 N3 90.32(6)
N2 Pd1 N1 90.51(6)
N3 Pd1 N1 170.09(6)
N2 Pd1 Cl1 155.65(5)
N3 Pd1 Cl1 91.53(4)
N1 Pd1 Cl1 91.78(4)
C16 N3 C19 106.27(15)
C16 N3 Pd1 124.30(11)
C19 N3 Pd1 129.11(13)
C14 N2 C11 107.07(15)
C14 N2 Pd1 124.48(12)
C11 N2 Pd1 124.46(13)
C6 N1 C9 106.49(15)
C6 N1 Pd1 129.04(12)
C9 N1 Pd1 124.22(13)
C20 C1 C2 119.91(18)
C20 C1 C22 123.24(17)
C2 C1 C22 115.85(18)
C3 C2 C1 119.34(17)
C2 C3 C4 119.31(18)
C5 C4 C3 120.50(18)
C5 C4 C21 122.75(16)
C3 C4 C21 115.89(16)
C22 C21 C26 119.62(17)
C22 C21 C4 117.68(17)
C26 C21 C4 122.70(17)
C21 C22 C23 119.23(17)
C21 C22 C1 118.07(17)
C23 C22 C1 122.70(17)
C24 C23 C22 120.36(17)
C23 C24 C25 120.19(18)
C26 C25 C24 120.29(18)
C25 C26 C21 120.32(18)
C4 C5 C6 122.24(17)
C4 C5 C27 120.20(16)
C6 C5 C27 117.36(16)
C28 C27 C32 118.88(19)
C28 C27 C5 120.57(18)
C32 C27 C5 120.55(18)
C29 C28 C27 120.4(2)
C30 C29 C28 119.9(2)
C29 C30 C31 120.3(2)
C30 C31 C32 120.1(2)
C31 C32 C27 120.3(2)
N1 C6 C5 128.25(16)
N1 C6 C7 109.35(16)
C5 C6 C7 122.04(18)
C8 C7 C6 107.44(18)
C7 C8 C9 106.83(16)
N1 C9 C10 125.21(17)
N1 C9 C8 109.53(16)
C10 C9 C8 124.86(16)
C11 C10 C9 125.22(16)
C11 C10 C33 118.05(17)
C9 C10 C33 116.74(17)
C38 C33 C34 119.42(18)
C38 C33 C10 121.19(18)
C34 C33 C10 119.39(18)
C33 C34 C35 120.6(2)
C36 C35 C34 119.4(2)
C37 C36 C35 120.6(2)
C36 C37 C38 120.3(2)
C33 C38 C37 119.5(2)
N2 C11 C10 126.42(16)
N2 C11 C12 108.49(17)
C10 C11 C12 124.56(16)
C13 C12 C11 107.43(16)
C12 C13 C14 107.91(17)
N2 C14 C15 126.99(16)
N2 C14 C13 108.86(16)
C15 C14 C13 123.70(18)
C16 C15 C14 124.44(17)
C16 C15 C39 118.16(17)
C14 C15 C39 117.39(15)
C44 C39 C40 118.78(19)
C44 C39 C15 120.09(17)
C40 C39 C15 121.12(18)
C39 C44 C43 120.59(19)
C42 C43 C44 119.8(2)
C41 C42 C43 120.2(2)
C42 C41 C40 119.9(2)
C41 C40 C39 120.6(2)
C18 C17 C16 107.22(17)
C17 C18 C19 107.30(16)
N3 C19 C20 127.06(17)
N3 C19 C18 109.36(16)
C20 C19 C18 123.29(16)
C1 C20 C19 122.97(16)
C1 C20 C45 120.18(17)
C19 C20 C45 116.62(18)
C50 C45 C46 118.44(18)
C50 C45 C20 120.62(17)
C46 C45 C20 120.91(18)
C47 C46 C45 120.49(19)
C48 C47 C46 120.78(19)
C47 C48 C49 119.7(2)
C48 C49 C50 119.8(2)
C45 C50 C49 120.7(2)
N3 C16 C15 125.33(17)
N3 C16 C17 109.47(15)
C15 C16 C17 124.87(17)
C200 C201 C202 110.3(5)
C203 C202 C201 115.6(5)
C204 C203 C202 98.8(9)
C203 C204 C205 110.8(17)
C302 C301 C300 89.6(9)
C301 C302 C303 110.8(12)
C304 C303 C302 134.3(10)
C305 C304 C303 121.1(12)

loop_
_geom_bond_atom_site_label_1
_geom_bond_atom_site_label_2
_geom_bond_distance
Pd1 N2 2.0174(15)
Pd1 N3 2.0439(15)
Pd1 N1 2.0459(16)
Pd1 Cl1 2.3199(5)
N3 C16 1.378(2)
N3 C19 1.380(2)
N2 C14 1.367(2)
N2 C11 1.384(2)
N1 C6 1.368(2)
N1 C9 1.377(2)
C1 C20 1.392(3)
C1 C2 1.422(3)
C1 C22 1.453(3)
C2 C3 1.364(3)
C3 C4 1.422(3)
C4 C5 1.395(3)
C4 C21 1.456(3)
C21 C22 1.397(3)
C21 C26 1.409(3)
C22 C23 1.409(3)
C23 C24 1.376(3)
C24 C25 1.399(3)
C25 C26 1.370(3)
C5 C6 1.428(2)
C5 C27 1.482(3)
C27 C28 1.392(3)
C27 C32 1.394(3)
C28 C29 1.387(3)
C29 C30 1.377(3)
C30 C31 1.380(3)
C31 C32 1.384(3)
C6 C7 1.439(2)
C7 C8 1.351(3)
C8 C9 1.438(3)
C9 C10 1.398(3)
C10 C11 1.394(3)
C10 C33 1.499(2)
C33 C38 1.383(3)
C33 C34 1.390(3)
C34 C35 1.391(3)
C35 C36 1.374(4)
C36 C37 1.370(4)
C37 C38 1.401(3)
C11 C12 1.443(3)
C12 C13 1.338(3)
C13 C14 1.440(2)
C14 C15 1.406(3)
C15 C16 1.394(2)
C15 C39 1.494(3)
C39 C44 1.384(3)
C39 C40 1.393(3)
C44 C43 1.393(3)
C43 C42 1.380(3)
C42 C41 1.377(3)
C41 C40 1.386(3)
C17 C18 1.354(3)
C17 C16 1.437(2)
C18 C19 1.435(3)
C19 C20 1.424(3)
C20 C45 1.487(2)
C45 C50 1.383(3)
C45 C46 1.392(2)
C46 C47 1.380(3)
C47 C48 1.365(3)
C48 C49 1.382(3)
C49 C50 1.392(3)
C200 C201 1.498(8)
C201 C202 1.574(7)
C202 C203 1.482(10)
C203 C204 1.469(15)
C204 C205 1.51(2)
C300 C301 1.531(12)
C301 C302 1.431(16)
C302 C303 1.541(16)
C303 C304 1.450(14)
C304 C305 1.380(14)
